data_2244146
loop_
_publ_author_name
'Fitschen, Kerstin'
'Frerichs, Nils'
'Yusufzadeh, Zainab'
'Schmidtmann, Marc'
'Beckhaus, R\"udiger'

_publ_section_title
;
 Crystal structures of the Lewis acid--base adducts
 {[(C~6~H~11~)~2~N]~3~Ti--<i>LB</i>}^+^[MeB(C~6~F~5~)~3~]^{-^}&#x00B7;1.5C~7~H~8~;
 LB = (C~6~H~5~)~3~PO (1), <i>p</i>-F---C~6~H~4~CN (2)
;
_journal_issue 9
_journal_name_full 'Acta Crystallographica Section E'
_journal_page_first
;
;
_journal_paper_doi 10.1107/S2056989022007952
_journal_volume 78
_journal_year 2022
_chemical_formula_iupac '[Ti (C12 H22 N)3 (C7 H4 F N)] (C19 H3 F15 B), 1.5C7 H8'
_chemical_formula_moiety 'C43 H70 F N4 Ti +, C19 H3 F15 B -, 1.5C7 H8'
_chemical_formula_structural '[Ti(N(C6H11)2)3(C6H4FCN)] [B(CH3)(C6F5)3] *1.5C7H8'
_chemical_formula_sum 'C72.5 H85 B F16 N4 Ti'
_chemical_formula_weight 1375.15
_chemical_name_systematic
;
Tris(dicyclohexylamido)(4-fluorobenzonitrile)titanium
methyltris(pentafluorophenyl)borate toluene sesquisolvate
;
_space_group_crystal_system triclinic
_space_group_IT_number 2
_space_group_name_Hall '-P 1'
_space_group_name_H-M_alt 'P -1'
_atom_sites_solution_hydrogens difmap
_atom_sites_solution_primary direct
_atom_sites_solution_secondary difmap
_audit_creation_method SHELXL-2018/3
_cell_angle_alpha 77.9160(19)
_cell_angle_beta 88.8857(18)
_cell_angle_gamma 87.9827(18)
_cell_formula_units_Z 2
_cell_length_a 12.1151(5)
_cell_length_b 13.2796(6)
_cell_length_c 21.1662(10)
_cell_measurement_reflns_used 9902
_cell_measurement_temperature 100(2)
_cell_measurement_theta_max 33.35
_cell_measurement_theta_min 2.25
_cell_volume 3327.5(3)
_computing_cell_refinement
;
SAINT (Bruker, 2018)
;
_computing_data_collection
;
APEX3 (Bruker, 2018)
;
_computing_data_reduction
;
SAINT (Bruker, 2018)
;
_computing_publication_material
;
publCIF (Westrip, 2010)
;
_computing_structure_refinement
;
SHELXL (Sheldrick, 2015b)
;
_computing_structure_solution
;
SHELXS (Sheldrick, 2015a)
;
_diffrn_ambient_temperature 100(2)
_diffrn_measured_fraction_theta_full 1.000
_diffrn_measured_fraction_theta_max 1.000
_diffrn_measurement_device_type 'Bruker APEXII CCD'
_diffrn_measurement_method '\f and \w scans'
_diffrn_radiation_type MoK\a
_diffrn_radiation_wavelength 0.71073
_diffrn_reflns_av_R_equivalents 0.0388
_diffrn_reflns_av_unetI/netI 0.0312
_diffrn_reflns_limit_h_max 18
_diffrn_reflns_limit_h_min -18
_diffrn_reflns_limit_k_max 20
_diffrn_reflns_limit_k_min -20
_diffrn_reflns_limit_l_max 33
_diffrn_reflns_limit_l_min -33
_diffrn_reflns_number 146764
_diffrn_reflns_theta_full 25.242
_diffrn_reflns_theta_max 33.726
_diffrn_reflns_theta_min 1.569
_diffrn_source 'sealed tube'
_exptl_absorpt_coefficient_mu 0.220
_exptl_absorpt_correction_T_max 1.0000
_exptl_absorpt_correction_T_min 0.9628
_exptl_absorpt_correction_type multi-scan
_exptl_absorpt_process_details
;
(<i>SADABS</i>; Krause <i>et al.</i>, 2015)
;
_exptl_crystal_colour yellow
_exptl_crystal_density_diffrn 1.372
_exptl_crystal_description plate
_exptl_crystal_F_000 1438
_exptl_crystal_size_max 0.320
_exptl_crystal_size_mid 0.300
_exptl_crystal_size_min 0.080
_refine_diff_density_max 0.740
_refine_diff_density_min -0.956
_refine_ls_extinction_method none
_refine_ls_goodness_of_fit_ref 1.024
_refine_ls_hydrogen_treatment constr
_refine_ls_matrix_type full
_refine_ls_number_parameters 979
_refine_ls_number_reflns 26559
_refine_ls_number_restraints 0
_refine_ls_restrained_S_all 1.024
_refine_ls_R_factor_all 0.0658
_refine_ls_R_factor_gt 0.0442
_refine_ls_shift/su_max 0.002
_refine_ls_shift/su_mean 0.000
_refine_ls_structure_factor_coef Fsqd
_refine_ls_weighting_details 'w=1/[\s^2^(Fo^2^)+(0.0500P)^2^+1.3000P] where P=(Fo^2^+2Fc^2^)/3'
_refine_ls_weighting_scheme calc
_refine_ls_wR_factor_gt 0.1053
_refine_ls_wR_factor_ref 0.1177
_reflns_number_gt 20132
_reflns_number_total 26559
_reflns_threshold_expression 'I > 2\s(I)'
_cod_data_source_file wm5649sup1.cif
_cod_data_source_block 2
_cod_original_formula_sum 'C72.50 H85 B F16 N4 Ti'
_cod_database_code 2244146
_shelx_space_group_comment
;
The symmetry employed for this shelxl refinement is uniquely defined
by the following loop, which should always be used as a source of
symmetry information in preference to the above space-group names.
They are only intended as comments.
;
_shelx_estimated_absorpt_t_min 0.933
_shelx_estimated_absorpt_t_max 0.983

loop_
_space_group_symop_operation_xyz
'x, y, z'
'-x, -y, -z'

loop_
_atom_site_type_symbol
_atom_site_label
_atom_site_fract_x
_atom_site_fract_y
_atom_site_fract_z
_atom_site_U_iso_or_equiv
_atom_site_adp_type
_atom_site_calc_flag
_atom_site_occupancy
_atom_site_disorder_assembly
_atom_site_disorder_group
Ti Ti1 0.58769(2) 0.47178(2) 0.24352(2) 0.01472(4) Uani d 1 . .
F F1 0.63527(7) -0.13875(6) 0.50255(4) 0.02993(16) Uani d 1 . .
N N1 0.54158(7) 0.56582(7) 0.29536(5) 0.01976(17) Uani d 1 . .
N N2 0.72127(7) 0.51407(7) 0.20037(4) 0.01562(15) Uani d 1 . .
N N3 0.47906(7) 0.45031(7) 0.18509(5) 0.01827(16) Uani d 1 . .
N N4 0.60937(7) 0.32435(7) 0.30911(4) 0.01842(16) Uani d 1 . .
C C1 0.45871(8) 0.51014(8) 0.34063(5) 0.01768(18) Uani d 1 . .
H H1 0.440369 0.448600 0.323002 0.021 Uiso calc 1 . .
C C2 0.34831(10) 0.56871(10) 0.34577(6) 0.0240(2) Uani d 1 . .
H H2A 0.360323 0.628394 0.365796 0.029 Uiso calc 1 . .
H H2B 0.318311 0.595007 0.302026 0.029 Uiso calc 1 . .
C C3 0.26549(10) 0.49736(11) 0.38668(6) 0.0284(2) Uani d 1 . .
H H3A 0.248517 0.441402 0.364320 0.034 Uiso calc 1 . .
H H3B 0.195938 0.536874 0.391053 0.034 Uiso calc 1 . .
C C4 0.30984(12) 0.45011(12) 0.45407(6) 0.0306(3) Uani d 1 . .
H H4A 0.317935 0.505134 0.478641 0.037 Uiso calc 1 . .
H H4B 0.256491 0.400568 0.477696 0.037 Uiso calc 1 . .
C C5 0.42158(11) 0.39479(10) 0.44942(6) 0.0260(2) Uani d 1 . .
H H5A 0.451247 0.369402 0.493331 0.031 Uiso calc 1 . .
H H5B 0.411874 0.334587 0.429509 0.031 Uiso calc 1 . .
C C6 0.50330(10) 0.46718(9) 0.40898(6) 0.0216(2) Uani d 1 . .
H H6A 0.574495 0.429518 0.405824 0.026 Uiso calc 1 . .
H H6B 0.516805 0.524952 0.430476 0.026 Uiso calc 1 . .
C C7A 0.56873(11) 0.66624(10) 0.31190(7) 0.0154(3) Uani d 0.764(2) A 1
H H7A 0.503410 0.689838 0.335210 0.018 Uiso calc 0.764(2) A 1
C C8A 0.66928(12) 0.66100(11) 0.35534(7) 0.0179(3) Uani d 0.764(2) A 1
H H8AA 0.658329 0.608521 0.395506 0.022 Uiso calc 0.764(2) A 1
H H8AB 0.736066 0.640462 0.332817 0.022 Uiso calc 0.764(2) A 1
C C9A 0.68535(13) 0.76606(12) 0.37206(7) 0.0224(3) Uani d 0.764(2) A 1
H H9AA 0.620205 0.784542 0.396740 0.027 Uiso calc 0.764(2) A 1
H H9AB 0.751039 0.762216 0.399670 0.027 Uiso calc 0.764(2) A 1
C C10A 0.70061(13) 0.84922(13) 0.31096(8) 0.0236(3) Uani d 0.764(2) A 1
H H10A 0.705577 0.917085 0.322925 0.028 Uiso calc 0.764(2) A 1
H H10B 0.770677 0.835078 0.289082 0.028 Uiso calc 0.764(2) A 1
C C11A 0.60496(14) 0.85292(12) 0.26452(9) 0.0260(3) Uani d 0.764(2) A 1
H H11A 0.620895 0.902621 0.223804 0.031 Uiso calc 0.764(2) A 1
H H11B 0.536733 0.877347 0.283895 0.031 Uiso calc 0.764(2) A 1
C C12A 0.58642(13) 0.74688(11) 0.24956(7) 0.0218(3) Uani d 0.764(2) A 1
H H12A 0.651310 0.725838 0.225669 0.026 Uiso calc 0.764(2) A 1
H H12B 0.520971 0.750912 0.221753 0.026 Uiso calc 0.764(2) A 1
C C7B 0.5886(4) 0.6714(3) 0.2773(2) 0.0164(8) Uiso d 0.236(2) A 2
H H7B 0.654473 0.667445 0.248598 0.020 Uiso calc 0.236(2) A 2
C C8B 0.6282(4) 0.6972(4) 0.3397(2) 0.0211(9) Uiso d 0.236(2) A 2
H H8BA 0.681595 0.643090 0.360956 0.025 Uiso calc 0.236(2) A 2
H H8BB 0.564658 0.699364 0.369620 0.025 Uiso calc 0.236(2) A 2
C C9B 0.6840(5) 0.8033(5) 0.3249(3) 0.0253(11) Uiso d 0.236(2) A 2
H H9BA 0.703632 0.822863 0.365771 0.030 Uiso calc 0.236(2) A 2
H H9BB 0.752787 0.798721 0.299410 0.030 Uiso calc 0.236(2) A 2
C C10B 0.6051(5) 0.8849(5) 0.2868(3) 0.0310(12) Uiso d 0.236(2) A 2
H H10C 0.540627 0.894511 0.314671 0.037 Uiso calc 0.236(2) A 2
H H10D 0.642983 0.951218 0.275477 0.037 Uiso calc 0.236(2) A 2
C C11B 0.5647(5) 0.8578(4) 0.2259(3) 0.0281(11) Uiso d 0.236(2) A 2
H H11C 0.627698 0.854415 0.195799 0.034 Uiso calc 0.236(2) A 2
H H11D 0.511351 0.911742 0.204380 0.034 Uiso calc 0.236(2) A 2
C C12B 0.5091(4) 0.7538(4) 0.2419(2) 0.0223(10) Uiso d 0.236(2) A 2
H H12C 0.442666 0.758751 0.269196 0.027 Uiso calc 0.236(2) A 2
H H12D 0.485360 0.734877 0.201504 0.027 Uiso calc 0.236(2) A 2
C C13 0.80210(8) 0.48138(8) 0.25293(5) 0.01440(16) Uani d 1 . .
H H13 0.758001 0.473260 0.294018 0.017 Uiso calc 1 . .
C C14 0.86028(9) 0.37583(8) 0.25480(5) 0.01756(18) Uani d 1 . .
H H14A 0.805163 0.324734 0.249981 0.021 Uiso calc 1 . .
H H14B 0.914089 0.381180 0.218540 0.021 Uiso calc 1 . .
C C15 0.92010(9) 0.34038(9) 0.31909(6) 0.0213(2) Uani d 1 . .
H H15A 0.865499 0.331713 0.355075 0.026 Uiso calc 1 . .
H H15B 0.957925 0.272796 0.319978 0.026 Uiso calc 1 . .
C C16 1.00473(10) 0.41844(9) 0.32836(6) 0.0253(2) Uani d 1 . .
H H16A 1.065666 0.418585 0.296493 0.030 Uiso calc 1 . .
H H16B 1.036365 0.397295 0.372096 0.030 Uiso calc 1 . .
C C17 0.95394(10) 0.52728(9) 0.32026(6) 0.0245(2) Uani d 1 . .
H H17A 1.013528 0.576274 0.320645 0.029 Uiso calc 1 . .
H H17B 0.903890 0.530316 0.357397 0.029 Uiso calc 1 . .
C C18 0.88909(8) 0.56064(8) 0.25748(5) 0.01730(18) Uani d 1 . .
H H18A 0.940483 0.567176 0.220010 0.021 Uiso calc 1 . .
H H18B 0.852344 0.628766 0.256333 0.021 Uiso calc 1 . .
C C19 0.76204(9) 0.56945(8) 0.13712(5) 0.01761(18) Uani d 1 . .
H H19 0.815620 0.620819 0.145172 0.021 Uiso calc 1 . .
C C20 0.66669(9) 0.62922(8) 0.09867(5) 0.01969(19) Uani d 1 . .
H H20A 0.631965 0.677333 0.123702 0.024 Uiso calc 1 . .
H H20B 0.610184 0.580436 0.092109 0.024 Uiso calc 1 . .
C C21 0.70539(12) 0.69013(10) 0.03292(6) 0.0263(2) Uani d 1 . .
H H21A 0.641073 0.725578 0.008716 0.032 Uiso calc 1 . .
H H21B 0.757016 0.743187 0.039309 0.032 Uiso calc 1 . .
C C22 0.76286(11) 0.61869(11) -0.00592(6) 0.0281(2) Uani d 1 . .
H H22A 0.709507 0.569133 -0.015308 0.034 Uiso calc 1 . .
H H22B 0.789769 0.659608 -0.047588 0.034 Uiso calc 1 . .
C C23 0.85958(11) 0.56022(13) 0.03128(6) 0.0324(3) Uani d 1 . .
H H23A 0.916043 0.609584 0.036983 0.039 Uiso calc 1 . .
H H23B 0.893684 0.512110 0.006036 0.039 Uiso calc 1 . .
C C24 0.82299(10) 0.49925(10) 0.09787(6) 0.0246(2) Uani d 1 . .
H H24A 0.773750 0.443991 0.092139 0.030 Uiso calc 1 . .
H H24B 0.888637 0.466436 0.121932 0.030 Uiso calc 1 . .
C C25 0.52184(9) 0.35424(9) 0.16646(5) 0.01896(19) Uani d 1 . .
H H25 0.597363 0.341290 0.185299 0.023 Uiso calc 1 . .
C C26 0.53797(11) 0.35895(10) 0.09370(6) 0.0254(2) Uani d 1 . .
H H26A 0.465113 0.365339 0.072594 0.030 Uiso calc 1 . .
H H26B 0.580486 0.420281 0.074137 0.030 Uiso calc 1 . .
C C27 0.59979(13) 0.26151(12) 0.08260(7) 0.0348(3) Uani d 1 . .
H H27A 0.606521 0.264159 0.035591 0.042 Uiso calc 1 . .
H H27B 0.675255 0.259074 0.100092 0.042 Uiso calc 1 . .
C C28 0.54091(15) 0.16428(12) 0.11476(8) 0.0403(3) Uani d 1 . .
H H28A 0.586739 0.103131 0.109840 0.048 Uiso calc 1 . .
H H28B 0.469871 0.161735 0.092897 0.048 Uiso calc 1 . .
C C29 0.51895(13) 0.16058(10) 0.18651(8) 0.0344(3) Uani d 1 . .
H H29A 0.590038 0.153385 0.209575 0.041 Uiso calc 1 . .
H H29B 0.474895 0.099740 0.204940 0.041 Uiso calc 1 . .
C C30 0.45669(10) 0.25831(9) 0.19645(6) 0.0243(2) Uani d 1 . .
H H30A 0.445384 0.255274 0.243252 0.029 Uiso calc 1 . .
H H30B 0.383225 0.262887 0.176175 0.029 Uiso calc 1 . .
C C31 0.37318(9) 0.49231(10) 0.15624(6) 0.0235(2) Uani d 1 . .
H H31A 0.345103 0.438981 0.134058 0.028 Uiso calc 0.146(3) B 2
H H31 0.368796 0.474054 0.112875 0.028 Uiso calc 0.854(3) B 1
C C32A 0.36726(13) 0.61028(13) 0.14610(11) 0.0417(5) Uani d 0.854(3) B 1
H H32A 0.369964 0.630334 0.188523 0.050 Uiso calc 0.854(3) B 1
H H32B 0.432003 0.639139 0.120149 0.050 Uiso calc 0.854(3) B 1
C C33A 0.26110(14) 0.65527(19) 0.11151(13) 0.0558(7) Uani d 0.854(3) B 1
H H33A 0.257855 0.730902 0.107654 0.067 Uiso calc 0.854(3) B 1
H H33B 0.262027 0.641290 0.067352 0.067 Uiso calc 0.854(3) B 1
C C34A 0.15872(13) 0.60892(16) 0.14802(10) 0.0380(4) Uani d 0.854(3) B 1
H H34A 0.151578 0.631812 0.189561 0.046 Uiso calc 0.854(3) B 1
H H34B 0.092168 0.634090 0.122301 0.046 Uiso calc 0.854(3) B 1
C C35A 0.16544(11) 0.49289(15) 0.16092(9) 0.0327(4) Uani d 0.854(3) B 1
H H35A 0.162528 0.469919 0.119420 0.039 Uiso calc 0.854(3) B 1
H H35B 0.100953 0.465170 0.187563 0.039 Uiso calc 0.854(3) B 1
C C36A 0.27137(11) 0.44999(12) 0.19583(8) 0.0259(3) Uani d 0.854(3) B 1
H H36A 0.273532 0.373862 0.202917 0.031 Uiso calc 0.854(3) B 1
H H36B 0.272317 0.469121 0.238578 0.031 Uiso calc 0.854(3) B 1
C C32B 0.3846(7) 0.5883(6) 0.1046(4) 0.0232(17) Uiso d 0.146(3) B 2
H H32C 0.433666 0.572991 0.069662 0.028 Uiso calc 0.146(3) B 2
H H32D 0.419377 0.641784 0.123210 0.028 Uiso calc 0.146(3) B 2
C C33B 0.2725(9) 0.6299(8) 0.0763(5) 0.032(2) Uiso d 0.146(3) B 2
H H33C 0.282102 0.695461 0.044603 0.039 Uiso calc 0.146(3) B 2
H H33D 0.240592 0.579831 0.053626 0.039 Uiso calc 0.146(3) B 2
C C34B 0.1980(11) 0.6470(9) 0.1288(5) 0.035(2) Uiso d 0.146(3) B 2
H H34C 0.126010 0.675148 0.110407 0.042 Uiso calc 0.146(3) B 2
H H34D 0.229599 0.698653 0.150260 0.042 Uiso calc 0.146(3) B 2
C C35B 0.1794(8) 0.5469(8) 0.1792(5) 0.030(2) Uiso d 0.146(3) B 2
H H35C 0.141737 0.496759 0.159142 0.036 Uiso calc 0.146(3) B 2
H H35D 0.132414 0.561669 0.215183 0.036 Uiso calc 0.146(3) B 2
C C36B 0.2943(9) 0.5015(9) 0.2052(5) 0.034(2) Uiso d 0.146(3) B 2
H H36C 0.323952 0.546161 0.232468 0.040 Uiso calc 0.146(3) B 2
H H36D 0.284092 0.432550 0.232990 0.040 Uiso calc 0.146(3) B 2
C C37 0.61583(8) 0.24326(8) 0.34115(5) 0.01769(18) Uani d 1 . .
C C38 0.62239(8) 0.14243(8) 0.38129(5) 0.01631(17) Uani d 1 . .
C C39 0.53396(9) 0.07706(9) 0.38354(6) 0.0204(2) Uani d 1 . .
H H39 0.471098 0.098276 0.357357 0.025 Uiso calc 1 . .
C C40 0.53907(9) -0.01897(9) 0.42438(6) 0.0209(2) Uani d 1 . .
H H40 0.480094 -0.064962 0.426757 0.025 Uiso calc 1 . .
C C41 0.63184(9) -0.04632(8) 0.46155(5) 0.01995(19) Uani d 1 . .
C C42 0.72100(10) 0.01632(9) 0.45953(6) 0.0260(2) Uani d 1 . .
H H42 0.783815 -0.005819 0.485585 0.031 Uiso calc 1 . .
C C43 0.71624(9) 0.11212(9) 0.41852(6) 0.0234(2) Uani d 1 . .
H H43 0.776364 0.156944 0.415716 0.028 Uiso calc 1 . .
F F2 -0.05179(6) 0.76843(6) 0.35769(4) 0.02630(15) Uani d 1 . .
F F3 -0.04263(7) 0.61787(6) 0.46154(4) 0.03156(17) Uani d 1 . .
F F4 0.14075(8) 0.58544(7) 0.53696(4) 0.0379(2) Uani d 1 . .
F F5 0.31575(8) 0.70966(7) 0.50452(5) 0.0405(2) Uani d 1 . .
F F6 0.30875(6) 0.86273(6) 0.40161(4) 0.03312(18) Uani d 1 . .
F F7 -0.03531(5) 0.97154(5) 0.40045(3) 0.02145(13) Uani d 1 . .
F F8 -0.03525(6) 1.11860(6) 0.46882(4) 0.02597(15) Uani d 1 . .
F F9 0.13222(7) 1.25359(6) 0.45417(4) 0.03056(17) Uani d 1 . .
F F10 0.29578(7) 1.24196(6) 0.36392(4) 0.03015(16) Uani d 1 . .
F F11 0.29884(6) 1.09705(6) 0.29689(4) 0.02678(15) Uani d 1 . .
F F12 -0.05031(6) 1.09714(6) 0.27387(4) 0.02802(15) Uani d 1 . .
F F13 -0.19995(7) 1.10682(7) 0.18506(4) 0.0403(2) Uani d 1 . .
F F14 -0.21436(8) 0.95434(8) 0.11699(4) 0.0469(2) Uani d 1 . .
F F15 -0.07651(9) 0.78476(7) 0.14632(4) 0.0453(2) Uani d 1 . .
F F16 0.07024(8) 0.76763(6) 0.24002(4) 0.03439(18) Uani d 1 . .
C C44 0.12937(9) 0.82299(8) 0.37139(6) 0.01900(19) Uani d 1 . .
C C45 0.04288(9) 0.75696(9) 0.39110(6) 0.02016(19) Uani d 1 . .
C C46 0.04444(10) 0.67803(9) 0.44575(6) 0.0233(2) Uani d 1 . .
C C47 0.13671(11) 0.66154(9) 0.48412(6) 0.0264(2) Uani d 1 . .
C C48 0.22456(11) 0.72453(10) 0.46742(6) 0.0273(2) Uani d 1 . .
C C49 0.21914(9) 0.80237(9) 0.41286(6) 0.0233(2) Uani d 1 . .
C C50 0.13296(8) 1.02259(8) 0.34589(5) 0.01730(18) Uani d 1 . .
C C51 0.05085(8) 1.03495(8) 0.39121(5) 0.01742(18) Uani d 1 . .
C C52 0.04843(9) 1.11076(8) 0.42697(5) 0.01913(19) Uani d 1 . .
C C53 0.13194(10) 1.18093(8) 0.41886(6) 0.0214(2) Uani d 1 . .
C C54 0.21402(9) 1.17386(8) 0.37400(6) 0.0211(2) Uani d 1 . .
C C55 0.21319(9) 1.09622(9) 0.33926(5) 0.01928(19) Uani d 1 . .
C C56 0.02351(9) 0.93270(9) 0.26149(5) 0.01989(19) Uani d 1 . .
C C57 -0.05082(10) 1.01562(9) 0.24457(6) 0.0220(2) Uani d 1 . .
C C58 -0.13061(10) 1.02409(11) 0.19734(6) 0.0280(2) Uani d 1 . .
C C59 -0.13849(12) 0.94712(12) 0.16341(6) 0.0324(3) Uani d 1 . .
C C60 -0.06861(12) 0.86179(11) 0.17846(6) 0.0310(3) Uani d 1 . .
C C61 0.00824(11) 0.85585(10) 0.22664(6) 0.0255(2) Uani d 1 . .
C C62 0.24065(11) 0.91266(11) 0.26398(7) 0.0307(3) Uani d 1 . .
H H62A 0.307621 0.915690 0.288662 0.046 Uiso calc 1 . .
H H62B 0.239339 0.969189 0.225880 0.046 Uiso calc 1 . .
H H62C 0.240187 0.846660 0.250211 0.046 Uiso calc 1 . .
B B1 0.13144(10) 0.92343(10) 0.30953(6) 0.0191(2) Uani d 1 . .
C C63A 1.0671(2) 0.1870(2) 0.11163(15) 0.0357(6) Uani d 0.5 C 1
C C64A 1.1126(5) 0.1153(6) 0.0784(3) 0.0540(15) Uani d 0.5 C 1
H H64A 1.180367 0.080166 0.092217 0.065 Uiso calc 0.5 C 1
C C65A 1.0589(4) 0.0948(4) 0.0248(2) 0.0676(13) Uani d 0.5 C 1
H H65A 1.090918 0.046012 0.002308 0.081 Uiso calc 0.5 C 1
C C66A 0.9611(4) 0.1440(4) 0.0044(2) 0.0560(10) Uani d 0.5 C 1
H H66A 0.925299 0.130030 -0.032235 0.067 Uiso calc 0.5 C 1
C C67A 0.9149(7) 0.2148(7) 0.0380(3) 0.0579(16) Uani d 0.5 C 1
H H67A 0.845935 0.248576 0.025325 0.070 Uiso calc 0.5 C 1
C C68A 0.9692(5) 0.2354(4) 0.0893(2) 0.0476(11) Uani d 0.5 C 1
H H68A 0.937818 0.285859 0.110801 0.057 Uiso calc 0.5 C 1
C C69A 1.1258(5) 0.2084(5) 0.1680(3) 0.0561(15) Uani d 0.5 C 1
H H69A 1.138677 0.143906 0.199579 0.084 Uiso calc 0.5 C 1
H H69B 1.080809 0.256357 0.187902 0.084 Uiso calc 0.5 C 1
H H69C 1.196801 0.239092 0.153623 0.084 Uiso calc 0.5 C 1
C C63B 1.0041(3) 0.1871(3) 0.06176(16) 0.0400(7) Uani d 0.5 D 2
C C64B 1.0927(5) 0.1196(5) 0.0574(3) 0.0387(10) Uani d 0.5 D 2
H H64B 1.097031 0.082896 0.023361 0.046 Uiso calc 0.5 D 2
C C65B 1.1761(3) 0.1065(3) 0.10415(19) 0.0461(8) Uani d 0.5 D 2
H H65B 1.237395 0.060883 0.101487 0.055 Uiso calc 0.5 D 2
C C66B 1.1697(4) 0.1592(3) 0.15362(19) 0.0465(9) Uani d 0.5 D 2
H H66B 1.226463 0.149678 0.184864 0.056 Uiso calc 0.5 D 2
C C67B 1.0823(4) 0.2252(4) 0.1581(3) 0.0465(11) Uani d 0.5 D 2
H H67B 1.077876 0.261616 0.192212 0.056 Uiso calc 0.5 D 2
C C68B 0.9993(4) 0.2384(4) 0.1118(2) 0.0457(10) Uani d 0.5 D 2
H H68B 0.938143 0.283953 0.115108 0.055 Uiso calc 0.5 D 2
C C69B 0.9157(6) 0.2000(7) 0.0132(3) 0.064(2) Uani d 0.5 D 2
H H69D 0.854614 0.155444 0.030432 0.096 Uiso calc 0.5 D 2
H H69E 0.944982 0.181047 -0.026316 0.096 Uiso calc 0.5 D 2
H H69F 0.888968 0.272002 0.003462 0.096 Uiso calc 0.5 D 2
C C70 0.4917(5) 1.0253(4) -0.0179(2) 0.0336(11) Uiso d 0.290(3) E -1
C C71 0.5723(6) 0.9686(5) 0.0206(3) 0.0257(10) Uiso d 0.290(3) E -1
H H71 0.647787 0.975667 0.008032 0.031 Uiso calc 0.290(3) E -1
C C72 0.5438(4) 0.9018(4) 0.0773(3) 0.0294(10) Uiso d 0.290(3) E -1
H H72 0.599320 0.862207 0.103469 0.035 Uiso calc 0.290(3) E -1
C C73 0.4321(5) 0.8927(4) 0.0962(3) 0.0321(11) Uiso d 0.290(3) E -1
H H73 0.411131 0.847813 0.135316 0.038 Uiso calc 0.290(3) E -1
C C74 0.3548(6) 0.9494(5) 0.0572(3) 0.0442(14) Uiso d 0.290(3) E -1
H H74 0.279015 0.941405 0.068909 0.053 Uiso calc 0.290(3) E -1
C C75 0.3825(6) 1.0179(6) 0.0014(4) 0.0313(14) Uiso d 0.290(3) E -1
H H75 0.326996 1.059707 -0.023554 0.038 Uiso calc 0.290(3) E -1
C C76 0.5240(7) 1.0995(5) -0.0797(3) 0.0466(15) Uiso d 0.290(3) E -1
H H76A 0.577987 1.065504 -0.104025 0.070 Uiso calc 0.290(3) E -1
H H76B 0.556529 1.160294 -0.069018 0.070 Uiso calc 0.290(3) E -1
H H76C 0.458205 1.120795 -0.106054 0.070 Uiso calc 0.290(3) E -1
C C70B 0.5530(4) 1.0402(4) -0.0334(2) 0.0349(16) Uiso d 0.210(3) E -2
C C71B 0.5971(4) 0.9610(5) 0.0139(3) 0.0243(17) Uiso d 0.210(3) E -2
H H71B 0.674628 0.947487 0.015495 0.029 Uiso calc 0.210(3) E -2
C C72B 0.5278(6) 0.9016(4) 0.0588(3) 0.055(3) Uiso d 0.210(3) E -2
H H72B 0.557933 0.847531 0.091086 0.066 Uiso calc 0.210(3) E -2
C C73B 0.4143(6) 0.9214(6) 0.0564(3) 0.070(3) Uiso d 0.210(3) E -2
H H73B 0.366959 0.880824 0.087125 0.084 Uiso calc 0.210(3) E -2
C C74B 0.3702(3) 1.0006(6) 0.0092(4) 0.054(4) Uiso d 0.210(3) E -2
H H74B 0.292679 1.014073 0.007573 0.065 Uiso calc 0.210(3) E -2
C C75B 0.4395(4) 1.0599(5) -0.0357(3) 0.0337(17) Uiso d 0.210(3) E -2
H H75B 0.409373 1.114031 -0.068019 0.040 Uiso calc 0.210(3) E -2
C C76B 0.6380(13) 1.0964(13) -0.0841(8) 0.084(4) Uiso d 0.210(3) E -2
H H76D 0.695364 1.125248 -0.061800 0.127 Uiso calc 0.210(3) E -2
H H76E 0.599874 1.151991 -0.114432 0.127 Uiso calc 0.210(3) E -2
H H76F 0.671931 1.047048 -0.107786 0.127 Uiso calc 0.210(3) E -2

loop_
_atom_site_aniso_label
_atom_site_aniso_U_11
_atom_site_aniso_U_22
_atom_site_aniso_U_33
_atom_site_aniso_U_12
_atom_site_aniso_U_13
_atom_site_aniso_U_23
Ti1 0.01124(7) 0.01433(8) 0.01625(8) -0.00037(6) -0.00221(6) 0.00233(6)
F1 0.0394(4) 0.0171(3) 0.0286(4) -0.0027(3) -0.0026(3) 0.0066(3)
N1 0.0154(4) 0.0135(4) 0.0297(5) -0.0002(3) -0.0050(3) -0.0026(3)
N2 0.0131(3) 0.0170(4) 0.0151(4) -0.0010(3) -0.0024(3) 0.0006(3)
N3 0.0124(3) 0.0200(4) 0.0203(4) -0.0008(3) -0.0029(3) 0.0008(3)
N4 0.0168(4) 0.0180(4) 0.0188(4) 0.0014(3) -0.0013(3) -0.0003(3)
C1 0.0177(4) 0.0174(4) 0.0200(4) 0.0024(3) -0.0043(3) -0.0088(4)
C2 0.0214(5) 0.0284(6) 0.0240(5) 0.0083(4) -0.0025(4) -0.0109(4)
C3 0.0225(5) 0.0397(7) 0.0262(6) 0.0037(5) 0.0008(4) -0.0154(5)
C4 0.0328(6) 0.0386(7) 0.0228(5) -0.0024(5) 0.0034(5) -0.0124(5)
C5 0.0347(6) 0.0264(6) 0.0190(5) -0.0013(5) -0.0050(4) -0.0086(4)
C6 0.0254(5) 0.0200(5) 0.0214(5) 0.0021(4) -0.0090(4) -0.0086(4)
C7A 0.0158(5) 0.0132(5) 0.0179(6) -0.0011(4) 0.0003(4) -0.0050(4)
C8A 0.0178(6) 0.0195(6) 0.0170(6) -0.0037(5) -0.0012(5) -0.0043(5)
C9A 0.0224(6) 0.0253(7) 0.0226(7) -0.0092(5) 0.0035(5) -0.0112(6)
C10A 0.0254(7) 0.0198(7) 0.0270(7) -0.0072(6) 0.0053(6) -0.0072(6)
C11A 0.0292(8) 0.0161(6) 0.0323(8) -0.0018(5) -0.0025(6) -0.0042(6)
C12A 0.0272(7) 0.0153(6) 0.0220(7) -0.0019(5) -0.0054(5) -0.0012(5)
C13 0.0125(4) 0.0150(4) 0.0152(4) 0.0004(3) -0.0010(3) -0.0021(3)
C14 0.0169(4) 0.0147(4) 0.0209(5) 0.0021(3) -0.0026(3) -0.0036(4)
C15 0.0212(5) 0.0170(5) 0.0243(5) 0.0026(4) -0.0066(4) -0.0008(4)
C16 0.0199(5) 0.0246(5) 0.0292(6) -0.0001(4) -0.0104(4) 0.0002(4)
C17 0.0284(5) 0.0201(5) 0.0247(5) -0.0040(4) -0.0117(4) -0.0025(4)
C18 0.0175(4) 0.0151(4) 0.0189(4) -0.0013(3) -0.0040(3) -0.0023(3)
C19 0.0179(4) 0.0205(5) 0.0136(4) -0.0050(4) -0.0012(3) -0.0008(3)
C20 0.0247(5) 0.0175(5) 0.0159(4) 0.0010(4) -0.0021(4) -0.0014(4)
C21 0.0383(6) 0.0212(5) 0.0176(5) -0.0034(5) -0.0020(4) 0.0012(4)
C22 0.0318(6) 0.0356(7) 0.0157(5) -0.0019(5) 0.0002(4) -0.0027(4)
C23 0.0250(6) 0.0511(8) 0.0196(5) 0.0011(5) 0.0040(4) -0.0043(5)
C24 0.0201(5) 0.0335(6) 0.0189(5) 0.0054(4) -0.0001(4) -0.0034(4)
C25 0.0158(4) 0.0202(5) 0.0199(5) -0.0029(3) -0.0030(3) -0.0011(4)
C26 0.0288(6) 0.0254(6) 0.0220(5) -0.0028(4) -0.0034(4) -0.0041(4)
C27 0.0416(7) 0.0346(7) 0.0297(6) 0.0036(6) 0.0005(5) -0.0106(5)
C28 0.0515(9) 0.0261(7) 0.0459(8) 0.0018(6) -0.0035(7) -0.0137(6)
C29 0.0379(7) 0.0212(6) 0.0421(8) 0.0004(5) -0.0001(6) -0.0023(5)
C30 0.0198(5) 0.0203(5) 0.0308(6) -0.0042(4) -0.0020(4) -0.0002(4)
C31 0.0131(4) 0.0346(6) 0.0207(5) 0.0023(4) -0.0039(4) -0.0011(4)
C32A 0.0173(6) 0.0287(8) 0.0685(13) 0.0026(5) -0.0047(7) 0.0140(8)
C33A 0.0191(7) 0.0564(13) 0.0720(16) 0.0111(7) -0.0030(8) 0.0301(12)
C34A 0.0165(6) 0.0445(10) 0.0499(10) 0.0080(6) -0.0056(6) -0.0035(8)
C35A 0.0125(5) 0.0508(10) 0.0389(8) 0.0015(6) -0.0016(5) -0.0188(7)
C36A 0.0140(5) 0.0274(7) 0.0373(8) -0.0007(5) 0.0014(5) -0.0096(6)
C37 0.0159(4) 0.0184(5) 0.0181(4) 0.0008(3) -0.0021(3) -0.0024(4)
C38 0.0170(4) 0.0140(4) 0.0165(4) 0.0008(3) -0.0019(3) -0.0002(3)
C39 0.0167(4) 0.0206(5) 0.0226(5) -0.0014(4) -0.0048(4) -0.0008(4)
C40 0.0205(5) 0.0180(5) 0.0237(5) -0.0047(4) -0.0010(4) -0.0023(4)
C41 0.0256(5) 0.0137(4) 0.0187(5) 0.0003(4) 0.0004(4) 0.0008(4)
C42 0.0231(5) 0.0212(5) 0.0295(6) -0.0010(4) -0.0094(4) 0.0053(4)
C43 0.0194(5) 0.0191(5) 0.0282(5) -0.0030(4) -0.0076(4) 0.0042(4)
F2 0.0200(3) 0.0257(4) 0.0325(4) -0.0058(3) -0.0057(3) -0.0031(3)
F3 0.0392(4) 0.0237(4) 0.0318(4) -0.0086(3) 0.0075(3) -0.0055(3)
F4 0.0606(6) 0.0280(4) 0.0226(4) 0.0073(4) -0.0036(4) -0.0006(3)
F5 0.0411(5) 0.0377(5) 0.0434(5) 0.0115(4) -0.0253(4) -0.0102(4)
F6 0.0195(3) 0.0321(4) 0.0485(5) -0.0027(3) -0.0116(3) -0.0087(4)
F7 0.0169(3) 0.0217(3) 0.0262(3) -0.0035(2) 0.0023(2) -0.0057(3)
F8 0.0255(3) 0.0300(4) 0.0236(3) 0.0070(3) 0.0002(3) -0.0097(3)
F9 0.0420(4) 0.0208(3) 0.0325(4) 0.0045(3) -0.0126(3) -0.0136(3)
F10 0.0327(4) 0.0225(3) 0.0356(4) -0.0128(3) -0.0089(3) -0.0039(3)
F11 0.0210(3) 0.0335(4) 0.0270(3) -0.0115(3) 0.0040(3) -0.0075(3)
F12 0.0328(4) 0.0231(3) 0.0286(4) 0.0052(3) -0.0073(3) -0.0067(3)
F13 0.0340(4) 0.0447(5) 0.0370(5) 0.0084(4) -0.0132(4) 0.0035(4)
F14 0.0454(5) 0.0627(6) 0.0306(4) -0.0176(5) -0.0200(4) -0.0006(4)
F15 0.0687(6) 0.0400(5) 0.0323(4) -0.0210(5) -0.0113(4) -0.0150(4)
F16 0.0472(5) 0.0240(4) 0.0360(4) 0.0005(3) -0.0056(4) -0.0154(3)
C44 0.0169(4) 0.0168(4) 0.0247(5) 0.0015(3) -0.0027(4) -0.0078(4)
C45 0.0194(4) 0.0184(5) 0.0241(5) 0.0010(4) -0.0030(4) -0.0078(4)
C46 0.0294(5) 0.0179(5) 0.0242(5) -0.0004(4) 0.0019(4) -0.0083(4)
C47 0.0392(6) 0.0193(5) 0.0211(5) 0.0071(5) -0.0033(5) -0.0062(4)
C48 0.0303(6) 0.0244(6) 0.0293(6) 0.0095(5) -0.0117(5) -0.0110(5)
C49 0.0197(5) 0.0206(5) 0.0313(6) 0.0019(4) -0.0058(4) -0.0094(4)
C50 0.0161(4) 0.0171(4) 0.0189(4) -0.0019(3) -0.0017(3) -0.0039(4)
C51 0.0165(4) 0.0161(4) 0.0193(4) -0.0003(3) -0.0025(3) -0.0026(4)
C52 0.0209(4) 0.0183(5) 0.0178(4) 0.0057(4) -0.0039(4) -0.0037(4)
C53 0.0284(5) 0.0147(4) 0.0220(5) 0.0037(4) -0.0107(4) -0.0054(4)
C54 0.0237(5) 0.0154(4) 0.0234(5) -0.0041(4) -0.0085(4) -0.0009(4)
C55 0.0178(4) 0.0203(5) 0.0195(5) -0.0037(4) -0.0024(4) -0.0030(4)
C56 0.0215(5) 0.0197(5) 0.0189(5) -0.0040(4) -0.0004(4) -0.0045(4)
C57 0.0228(5) 0.0222(5) 0.0206(5) -0.0031(4) -0.0017(4) -0.0028(4)
C58 0.0249(5) 0.0315(6) 0.0241(5) -0.0028(5) -0.0048(4) 0.0030(5)
C59 0.0323(6) 0.0420(8) 0.0210(5) -0.0156(5) -0.0087(5) 0.0007(5)
C60 0.0408(7) 0.0317(6) 0.0226(5) -0.0163(5) -0.0035(5) -0.0076(5)
C61 0.0316(6) 0.0232(5) 0.0229(5) -0.0056(4) -0.0024(4) -0.0065(4)
C62 0.0237(5) 0.0361(7) 0.0363(7) -0.0040(5) 0.0075(5) -0.0168(6)
B1 0.0167(5) 0.0191(5) 0.0230(5) -0.0021(4) -0.0004(4) -0.0076(4)
C63A 0.0316(13) 0.0357(15) 0.0337(14) -0.0109(11) -0.0015(11) 0.0087(11)
C64A 0.030(2) 0.072(3) 0.056(4) 0.015(2) -0.005(2) -0.008(3)
C65A 0.062(3) 0.092(4) 0.058(3) 0.008(2) 0.006(2) -0.039(3)
C66A 0.051(2) 0.077(3) 0.0391(19) -0.013(2) 0.0009(17) -0.008(2)
C67A 0.042(2) 0.075(4) 0.048(3) 0.013(2) -0.002(3) 0.005(3)
C68A 0.057(3) 0.040(2) 0.044(3) 0.0140(19) -0.0040(19) -0.0051(19)
C69A 0.047(3) 0.056(3) 0.057(3) -0.016(3) -0.006(3) 0.010(2)
C63B 0.0305(13) 0.0408(16) 0.0405(16) -0.0032(12) 0.0004(12) 0.0106(13)
C64B 0.032(2) 0.0411(19) 0.040(3) 0.0056(16) -0.0020(17) -0.003(2)
C65B 0.0390(17) 0.0400(17) 0.053(2) 0.0068(13) -0.0040(15) 0.0037(15)
C66B 0.048(2) 0.043(2) 0.0397(18) -0.0163(16) -0.0117(15) 0.0134(15)
C67B 0.063(3) 0.033(2) 0.044(3) -0.015(2) 0.021(2) -0.0081(17)
C68B 0.052(3) 0.0318(17) 0.050(3) -0.0054(19) 0.017(2) -0.002(2)
C69B 0.044(3) 0.077(5) 0.059(4) -0.004(3) -0.009(3) 0.018(4)

loop_
_atom_type_symbol
_atom_type_description
_atom_type_scat_dispersion_real
_atom_type_scat_dispersion_imag
_atom_type_scat_source
C C 0.0033 0.0016 'International Tables Vol C Tables 4.2.6.8 and 6.1.1.4'
H H 0.0000 0.0000 'International Tables Vol C Tables 4.2.6.8 and 6.1.1.4'
B B 0.0013 0.0007 'International Tables Vol C Tables 4.2.6.8 and 6.1.1.4'
N N 0.0061 0.0033 'International Tables Vol C Tables 4.2.6.8 and 6.1.1.4'
F F 0.0171 0.0103 'International Tables Vol C Tables 4.2.6.8 and 6.1.1.4'
Ti Ti 0.2776 0.4457 'International Tables Vol C Tables 4.2.6.8 and 6.1.1.4'

loop_
_geom_angle_atom_site_label_1
_geom_angle_atom_site_label_2
_geom_angle_atom_site_label_3
_geom_angle_site_symmetry_1
_geom_angle_site_symmetry_3
_geom_angle
_geom_angle_publ_flag
N2 Ti1 N1 . . 109.82(4) ?
N2 Ti1 N3 . . 111.51(4) ?
N1 Ti1 N3 . . 113.62(4) ?
N2 Ti1 N4 . . 111.16(4) ?
N1 Ti1 N4 . . 105.83(4) ?
N3 Ti1 N4 . . 104.66(4) ?
N2 Ti1 C13 . . 33.69(3) ?
N1 Ti1 C13 . . 99.61(4) ?
N3 Ti1 C13 . . 140.91(4) ?
N4 Ti1 C13 . . 84.34(3) ?
N2 Ti1 C25 . . 98.25(4) ?
N1 Ti1 C25 . . 145.04(4) ?
N3 Ti1 C25 . . 33.52(4) ?
N4 Ti1 C25 . . 81.84(4) ?
C13 Ti1 C25 . . 115.20(3) ?
N2 Ti1 C1 . . 140.19(4) ?
N1 Ti1 C1 . . 32.30(4) ?
N3 Ti1 C1 . . 100.32(4) ?
N4 Ti1 C1 . . 81.74(3) ?
C13 Ti1 C1 . . 118.70(3) ?
C25 Ti1 C1 . . 121.21(3) ?
C1 N1 C7A . . 111.84(9) ?
C1 N1 C7B . . 139.1(2) ?
C1 N1 Ti1 . . 104.65(6) ?
C7A N1 Ti1 . . 142.82(8) ?
C7B N1 Ti1 . . 116.1(2) ?
C19 N2 C13 . . 118.17(8) ?
C19 N2 Ti1 . . 140.35(7) ?
C13 N2 Ti1 . . 101.37(6) ?
C31 N3 C25 . . 115.66(9) ?
C31 N3 Ti1 . . 142.51(8) ?
C25 N3 Ti1 . . 101.79(6) ?
C37 N4 Ti1 . . 175.04(9) ?
N1 C1 C2 . . 115.83(9) ?
N1 C1 C6 . . 113.66(9) ?
C2 C1 C6 . . 109.26(9) ?
N1 C1 Ti1 . . 43.05(5) ?
C2 C1 Ti1 . . 135.39(7) ?
C6 C1 Ti1 . . 115.33(7) ?
N1 C1 H1 . . 105.7 ?
C2 C1 H1 . . 105.7 ?
C6 C1 H1 . . 105.7 ?
Ti1 C1 H1 . . 63.8 ?
C3 C2 C1 . . 110.16(10) ?
C3 C2 H2A . . 109.6 ?
C1 C2 H2A . . 109.6 ?
C3 C2 H2B . . 109.6 ?
C1 C2 H2B . . 109.6 ?
H2A C2 H2B . . 108.1 ?
C2 C3 C4 . . 112.01(11) ?
C2 C3 H3A . . 109.2 ?
C4 C3 H3A . . 109.2 ?
C2 C3 H3B . . 109.2 ?
C4 C3 H3B . . 109.2 ?
H3A C3 H3B . . 107.9 ?
C5 C4 C3 . . 110.85(10) ?
C5 C4 H4A . . 109.5 ?
C3 C4 H4A . . 109.5 ?
C5 C4 H4B . . 109.5 ?
C3 C4 H4B . . 109.5 ?
H4A C4 H4B . . 108.1 ?
C6 C5 C4 . . 110.75(11) ?
C6 C5 H5A . . 109.5 ?
C4 C5 H5A . . 109.5 ?
C6 C5 H5B . . 109.5 ?
C4 C5 H5B . . 109.5 ?
H5A C5 H5B . . 108.1 ?
C5 C6 C1 . . 110.97(9) ?
C5 C6 H6A . . 109.4 ?
C1 C6 H6A . . 109.4 ?
C5 C6 H6B . . 109.4 ?
C1 C6 H6B . . 109.4 ?
H6A C6 H6B . . 108.0 ?
N1 C7A C8A . . 114.54(11) ?
N1 C7A C12A . . 109.42(11) ?
C8A C7A C12A . . 109.50(11) ?
N1 C7A H7A . . 107.7 ?
C8A C7A H7A . . 107.7 ?
C12A C7A H7A . . 107.7 ?
C9A C8A C7A . . 109.98(12) ?
C9A C8A H8AA . . 109.7 ?
C7A C8A H8AA . . 109.7 ?
C9A C8A H8AB . . 109.7 ?
C7A C8A H8AB . . 109.7 ?
H8AA C8A H8AB . . 108.2 ?
C10A C9A C8A . . 110.97(12) ?
C10A C9A H9AA . . 109.4 ?
C8A C9A H9AA . . 109.4 ?
C10A C9A H9AB . . 109.4 ?
C8A C9A H9AB . . 109.4 ?
H9AA C9A H9AB . . 108.0 ?
C11A C10A C9A . . 111.41(13) ?
C11A C10A H10A . . 109.3 ?
C9A C10A H10A . . 109.3 ?
C11A C10A H10B . . 109.3 ?
C9A C10A H10B . . 109.3 ?
H10A C10A H10B . . 108.0 ?
C10A C11A C12A . . 111.50(13) ?
C10A C11A H11A . . 109.3 ?
C12A C11A H11A . . 109.3 ?
C10A C11A H11B . . 109.3 ?
C12A C11A H11B . . 109.3 ?
H11A C11A H11B . . 108.0 ?
C11A C12A C7A . . 110.85(13) ?
C11A C12A H12A . . 109.5 ?
C7A C12A H12A . . 109.5 ?
C11A C12A H12B . . 109.5 ?
C7A C12A H12B . . 109.5 ?
H12A C12A H12B . . 108.1 ?
N1 C7B C12B . . 114.3(3) ?
N1 C7B C8B . . 106.5(4) ?
C12B C7B C8B . . 111.7(4) ?
N1 C7B H7B . . 108.1 ?
C12B C7B H7B . . 108.1 ?
C8B C7B H7B . . 108.1 ?
C7B C8B C9B . . 109.9(4) ?
C7B C8B H8BA . . 109.7 ?
C9B C8B H8BA . . 109.7 ?
C7B C8B H8BB . . 109.7 ?
C9B C8B H8BB . . 109.7 ?
H8BA C8B H8BB . . 108.2 ?
C10B C9B C8B . . 109.6(5) ?
C10B C9B H9BA . . 109.7 ?
C8B C9B H9BA . . 109.7 ?
C10B C9B H9BB . . 109.7 ?
C8B C9B H9BB . . 109.7 ?
H9BA C9B H9BB . . 108.2 ?
C11B C10B C9B . . 113.4(6) ?
C11B C10B H10C . . 108.9 ?
C9B C10B H10C . . 108.9 ?
C11B C10B H10D . . 108.9 ?
C9B C10B H10D . . 108.9 ?
H10C C10B H10D . . 107.7 ?
C10B C11B C12B . . 109.9(5) ?
C10B C11B H11C . . 109.7 ?
C12B C11B H11C . . 109.7 ?
C10B C11B H11D . . 109.7 ?
C12B C11B H11D . . 109.7 ?
H11C C11B H11D . . 108.2 ?
C7B C12B C11B . . 110.1(4) ?
C7B C12B H12C . . 109.6 ?
C11B C12B H12C . . 109.6 ?
C7B C12B H12D . . 109.6 ?
C11B C12B H12D . . 109.6 ?
H12C C12B H12D . . 108.1 ?
N2 C13 C18 . . 115.08(8) ?
N2 C13 C14 . . 115.14(8) ?
C18 C13 C14 . . 109.08(8) ?
N2 C13 Ti1 . . 44.94(4) ?
C18 C13 Ti1 . . 139.35(7) ?
C14 C13 Ti1 . . 111.57(6) ?
N2 C13 H13 . . 105.5 ?
C18 C13 H13 . . 105.5 ?
C14 C13 H13 . . 105.5 ?
Ti1 C13 H13 . . 63.2 ?
C15 C14 C13 . . 109.65(9) ?
C15 C14 H14A . . 109.7 ?
C13 C14 H14A . . 109.7 ?
C15 C14 H14B . . 109.7 ?
C13 C14 H14B . . 109.7 ?
H14A C14 H14B . . 108.2 ?
C16 C15 C14 . . 110.99(9) ?
C16 C15 H15A . . 109.4 ?
C14 C15 H15A . . 109.4 ?
C16 C15 H15B . . 109.4 ?
C14 C15 H15B . . 109.4 ?
H15A C15 H15B . . 108.0 ?
C15 C16 C17 . . 112.15(9) ?
C15 C16 H16A . . 109.2 ?
C17 C16 H16A . . 109.2 ?
C15 C16 H16B . . 109.2 ?
C17 C16 H16B . . 109.2 ?
H16A C16 H16B . . 107.9 ?
C16 C17 C18 . . 112.67(10) ?
C16 C17 H17A . . 109.1 ?
C18 C17 H17A . . 109.1 ?
C16 C17 H17B . . 109.1 ?
C18 C17 H17B . . 109.1 ?
H17A C17 H17B . . 107.8 ?
C17 C18 C13 . . 110.28(9) ?
C17 C18 H18A . . 109.6 ?
C13 C18 H18A . . 109.6 ?
C17 C18 H18B . . 109.6 ?
C13 C18 H18B . . 109.6 ?
H18A C18 H18B . . 108.1 ?
N2 C19 C20 . . 109.82(8) ?
N2 C19 C24 . . 113.49(9) ?
C20 C19 C24 . . 110.77(9) ?
N2 C19 H19 . . 107.5 ?
C20 C19 H19 . . 107.5 ?
C24 C19 H19 . . 107.5 ?
C19 C20 C21 . . 111.82(10) ?
C19 C20 H20A . . 109.3 ?
C21 C20 H20A . . 109.3 ?
C19 C20 H20B . . 109.3 ?
C21 C20 H20B . . 109.3 ?
H20A C20 H20B . . 107.9 ?
C22 C21 C20 . . 110.56(10) ?
C22 C21 H21A . . 109.5 ?
C20 C21 H21A . . 109.5 ?
C22 C21 H21B . . 109.5 ?
C20 C21 H21B . . 109.5 ?
H21A C21 H21B . . 108.1 ?
C23 C22 C21 . . 110.64(10) ?
C23 C22 H22A . . 109.5 ?
C21 C22 H22A . . 109.5 ?
C23 C22 H22B . . 109.5 ?
C21 C22 H22B . . 109.5 ?
H22A C22 H22B . . 108.1 ?
C22 C23 C24 . . 111.61(10) ?
C22 C23 H23A . . 109.3 ?
C24 C23 H23A . . 109.3 ?
C22 C23 H23B . . 109.3 ?
C24 C23 H23B . . 109.3 ?
H23A C23 H23B . . 108.0 ?
C19 C24 C23 . . 111.30(11) ?
C19 C24 H24A . . 109.4 ?
C23 C24 H24A . . 109.4 ?
C19 C24 H24B . . 109.4 ?
C23 C24 H24B . . 109.4 ?
H24A C24 H24B . . 108.0 ?
N3 C25 C30 . . 113.93(9) ?
N3 C25 C26 . . 116.25(9) ?
C30 C25 C26 . . 109.20(10) ?
N3 C25 Ti1 . . 44.69(5) ?
C30 C25 Ti1 . . 118.07(8) ?
C26 C25 Ti1 . . 132.70(7) ?
N3 C25 H25 . . 105.5 ?
C30 C25 H25 . . 105.5 ?
C26 C25 H25 . . 105.5 ?
Ti1 C25 H25 . . 61.3 ?
C27 C26 C25 . . 110.16(10) ?
C27 C26 H26A . . 109.6 ?
C25 C26 H26A . . 109.6 ?
C27 C26 H26B . . 109.6 ?
C25 C26 H26B . . 109.6 ?
H26A C26 H26B . . 108.1 ?
C28 C27 C26 . . 111.85(12) ?
C28 C27 H27A . . 109.2 ?
C26 C27 H27A . . 109.2 ?
C28 C27 H27B . . 109.2 ?
C26 C27 H27B . . 109.2 ?
H27A C27 H27B . . 107.9 ?
C27 C28 C29 . . 111.67(12) ?
C27 C28 H28A . . 109.3 ?
C29 C28 H28A . . 109.3 ?
C27 C28 H28B . . 109.3 ?
C29 C28 H28B . . 109.3 ?
H28A C28 H28B . . 107.9 ?
C28 C29 C30 . . 110.89(12) ?
C28 C29 H29A . . 109.5 ?
C30 C29 H29A . . 109.5 ?
C28 C29 H29B . . 109.5 ?
C30 C29 H29B . . 109.5 ?
H29A C29 H29B . . 108.1 ?
C29 C30 C25 . . 110.50(10) ?
C29 C30 H30A . . 109.6 ?
C25 C30 H30A . . 109.6 ?
C29 C30 H30B . . 109.6 ?
C25 C30 H30B . . 109.6 ?
H30A C30 H30B . . 108.1 ?
C36B C31 N3 . . 110.4(4) ?
C36B C31 C32B . . 114.4(6) ?
N3 C31 C32B . . 113.4(3) ?
N3 C31 C36A . . 114.10(10) ?
N3 C31 C32A . . 110.87(10) ?
C36A C31 C32A . . 108.18(12) ?
C36B C31 H31A . . 106.0 ?
N3 C31 H31A . . 106.0 ?
C32B C31 H31A . . 106.0 ?
N3 C31 H31 . . 107.8 ?
C36A C31 H31 . . 107.8 ?
C32A C31 H31 . . 107.8 ?
C33A C32A C31 . . 111.24(16) ?
C33A C32A H32A . . 109.4 ?
C31 C32A H32A . . 109.4 ?
C33A C32A H32B . . 109.4 ?
C31 C32A H32B . . 109.4 ?
H32A C32A H32B . . 108.0 ?
C34A C33A C32A . . 111.38(15) ?
C34A C33A H33A . . 109.4 ?
C32A C33A H33A . . 109.4 ?
C34A C33A H33B . . 109.4 ?
C32A C33A H33B . . 109.4 ?
H33A C33A H33B . . 108.0 ?
C35A C34A C33A . . 111.25(15) ?
C35A C34A H34A . . 109.4 ?
C33A C34A H34A . . 109.4 ?
C35A C34A H34B . . 109.4 ?
C33A C34A H34B . . 109.4 ?
H34A C34A H34B . . 108.0 ?
C34A C35A C36A . . 111.70(13) ?
C34A C35A H35A . . 109.3 ?
C36A C35A H35A . . 109.3 ?
C34A C35A H35B . . 109.3 ?
C36A C35A H35B . . 109.3 ?
H35A C35A H35B . . 107.9 ?
C35A C36A C31 . . 110.73(13) ?
C35A C36A H36A . . 109.5 ?
C31 C36A H36A . . 109.5 ?
C35A C36A H36B . . 109.5 ?
C31 C36A H36B . . 109.5 ?
H36A C36A H36B . . 108.1 ?
C31 C32B C33B . . 111.7(7) ?
C31 C32B H32C . . 109.3 ?
C33B C32B H32C . . 109.3 ?
C31 C32B H32D . . 109.3 ?
C33B C32B H32D . . 109.3 ?
H32C C32B H32D . . 107.9 ?
C34B C33B C32B . . 109.1(9) ?
C34B C33B H33C . . 109.9 ?
C32B C33B H33C . . 109.9 ?
C34B C33B H33D . . 109.9 ?
C32B C33B H33D . . 109.9 ?
H33C C33B H33D . . 108.3 ?
C33B C34B C35B . . 112.0(9) ?
C33B C34B H34C . . 109.2 ?
C35B C34B H34C . . 109.2 ?
C33B C34B H34D . . 109.2 ?
C35B C34B H34D . . 109.2 ?
H34C C34B H34D . . 107.9 ?
C34B C35B C36B . . 108.3(8) ?
C34B C35B H35C . . 110.0 ?
C36B C35B H35C . . 110.0 ?
C34B C35B H35D . . 110.0 ?
C36B C35B H35D . . 110.0 ?
H35C C35B H35D . . 108.4 ?
C31 C36B C35B . . 114.2(8) ?
C31 C36B H36C . . 108.7 ?
C35B C36B H36C . . 108.7 ?
C31 C36B H36D . . 108.7 ?
C35B C36B H36D . . 108.7 ?
H36C C36B H36D . . 107.6 ?
N4 C37 C38 . . 179.25(12) ?
C43 C38 C39 . . 121.35(10) ?
C43 C38 C37 . . 119.19(10) ?
C39 C38 C37 . . 119.45(9) ?
C40 C39 C38 . . 119.14(10) ?
C40 C39 H39 . . 120.4 ?
C38 C39 H39 . . 120.4 ?
C41 C40 C39 . . 118.37(10) ?
C41 C40 H40 . . 120.8 ?
C39 C40 H40 . . 120.8 ?
F1 C41 C40 . . 118.22(10) ?
F1 C41 C42 . . 118.18(10) ?
C40 C41 C42 . . 123.59(10) ?
C41 C42 C43 . . 118.11(10) ?
C41 C42 H42 . . 120.9 ?
C43 C42 H42 . . 120.9 ?
C42 C43 C38 . . 119.42(10) ?
C42 C43 H43 . . 120.3 ?
C38 C43 H43 . . 120.3 ?
C45 C44 C49 . . 112.78(10) ?
C45 C44 B1 . . 127.51(9) ?
C49 C44 B1 . . 119.56(10) ?
F2 C45 C46 . . 115.02(10) ?
F2 C45 C44 . . 120.52(10) ?
C46 C45 C44 . . 124.44(11) ?
F3 C46 C47 . . 119.74(11) ?
F3 C46 C45 . . 120.76(11) ?
C47 C46 C45 . . 119.50(11) ?
F4 C47 C48 . . 120.41(12) ?
F4 C47 C46 . . 120.76(12) ?
C48 C47 C46 . . 118.83(11) ?
F5 C48 C47 . . 119.69(12) ?
F5 C48 C49 . . 120.62(12) ?
C47 C48 C49 . . 119.69(11) ?
F6 C49 C48 . . 115.25(10) ?
F6 C49 C44 . . 119.96(11) ?
C48 C49 C44 . . 124.77(11) ?
C55 C50 C51 . . 112.99(10) ?
C55 C50 B1 . . 126.72(10) ?
C51 C50 B1 . . 120.19(9) ?
F7 C51 C52 . . 115.88(9) ?
F7 C51 C50 . . 119.38(9) ?
C52 C51 C50 . . 124.70(10) ?
F8 C52 C51 . . 120.94(10) ?
F8 C52 C53 . . 119.55(10) ?
C51 C52 C53 . . 119.50(10) ?
F9 C53 C54 . . 121.23(11) ?
F9 C53 C52 . . 120.31(11) ?
C54 C53 C52 . . 118.46(10) ?
F10 C54 C53 . . 120.20(10) ?
F10 C54 C55 . . 119.79(11) ?
C53 C54 C55 . . 120.01(10) ?
F11 C55 C54 . . 114.41(9) ?
F11 C55 C50 . . 121.28(10) ?
C54 C55 C50 . . 124.31(11) ?
C57 C56 C61 . . 112.63(10) ?
C57 C56 B1 . . 127.64(10) ?
C61 C56 B1 . . 119.28(10) ?
F12 C57 C58 . . 113.96(11) ?
F12 C57 C56 . . 121.40(10) ?
C58 C57 C56 . . 124.64(12) ?
F13 C58 C59 . . 120.15(12) ?
F13 C58 C57 . . 120.26(12) ?
C59 C58 C57 . . 119.59(12) ?
F14 C59 C58 . . 120.54(14) ?
F14 C59 C60 . . 120.61(13) ?
C58 C59 C60 . . 118.84(11) ?
F15 C60 C59 . . 119.57(12) ?
F15 C60 C61 . . 120.88(13) ?
C59 C60 C61 . . 119.55(12) ?
F16 C61 C60 . . 115.54(11) ?
F16 C61 C56 . . 119.76(11) ?
C60 C61 C56 . . 124.69(12) ?
B1 C62 H62A . . 109.5 ?
B1 C62 H62B . . 109.5 ?
H62A C62 H62B . . 109.5 ?
B1 C62 H62C . . 109.5 ?
H62A C62 H62C . . 109.5 ?
H62B C62 H62C . . 109.5 ?
C62 B1 C56 . . 106.03(10) ?
C62 B1 C50 . . 114.14(9) ?
C56 B1 C50 . . 110.99(9) ?
C62 B1 C44 . . 109.31(10) ?
C56 B1 C44 . . 113.91(9) ?
C50 B1 C44 . . 102.67(9) ?
C68A C63A C64A . . 117.2(4) ?
C68A C63A C69A . . 123.4(4) ?
C64A C63A C69A . . 119.4(4) ?
C63A C64A C65A . . 120.2(5) ?
C63A C64A H64A . . 119.9 ?
C65A C64A H64A . . 119.9 ?
C66A C65A C64A . . 120.9(5) ?
C66A C65A H65A . . 119.5 ?
C64A C65A H65A . . 119.5 ?
C65A C66A C67A . . 118.9(4) ?
C65A C66A H66A . . 120.5 ?
C67A C66A H66A . . 120.5 ?
C68A C67A C66A . . 119.4(6) ?
C68A C67A H67A . . 120.3 ?
C66A C67A H67A . . 120.3 ?
C67A C68A C63A . . 123.3(6) ?
C67A C68A H68A . . 118.3 ?
C63A C68A H68A . . 118.3 ?
C63A C69A H69A . . 109.5 ?
C63A C69A H69B . . 109.5 ?
H69A C69A H69B . . 109.5 ?
C63A C69A H69C . . 109.5 ?
H69A C69A H69C . . 109.5 ?
H69B C69A H69C . . 109.5 ?
C68B C63B C64B . . 119.3(4) ?
C68B C63B C69B . . 121.6(5) ?
C64B C63B C69B . . 119.1(5) ?
C63B C64B C65B . . 118.9(5) ?
C63B C64B H64B . . 120.5 ?
C65B C64B H64B . . 120.5 ?
C66B C65B C64B . . 120.6(4) ?
C66B C65B H65B . . 119.7 ?
C64B C65B H65B . . 119.7 ?
C67B C66B C65B . . 120.4(4) ?
C67B C66B H66B . . 119.8 ?
C65B C66B H66B . . 119.8 ?
C66B C67B C68B . . 119.3(4) ?
C66B C67B H67B . . 120.4 ?
C68B C67B H67B . . 120.4 ?
C63B C68B C67B . . 121.5(5) ?
C63B C68B H68B . . 119.3 ?
C67B C68B H68B . . 119.3 ?
C63B C69B H69D . . 109.5 ?
C63B C69B H69E . . 109.5 ?
H69D C69B H69E . . 109.5 ?
C63B C69B H69F . . 109.5 ?
H69D C69B H69F . . 109.5 ?
H69E C69B H69F . . 109.5 ?
C75 C70 C71 . . 119.9(6) ?
C75 C70 C76 . . 120.0(6) ?
C71 C70 C76 . . 120.0(6) ?
C70 C71 C72 . . 120.4(6) ?
C70 C71 H71 . . 119.8 ?
C72 C71 H71 . . 119.8 ?
C71 C72 C73 . . 119.6(5) ?
C71 C72 H72 . . 120.2 ?
C73 C72 H72 . . 120.2 ?
C74 C73 C72 . . 118.6(6) ?
C74 C73 H73 . . 120.7 ?
C72 C73 H73 . . 120.7 ?
C73 C74 C75 . . 122.2(6) ?
C73 C74 H74 . . 118.9 ?
C75 C74 H74 . . 118.9 ?
C74 C75 C70 . . 119.1(5) ?
C74 C75 H75 . . 120.4 ?
C70 C75 H75 . . 120.4 ?
C70 C76 H76A . . 109.5 ?
C70 C76 H76B . . 109.5 ?
H76A C76 H76B . . 109.5 ?
C70 C76 H76C . . 109.5 ?
H76A C76 H76C . . 109.5 ?
H76B C76 H76C . . 109.5 ?
C71B C70B C75B . . 120.0 ?
C71B C70B C76B . . 115.3(7) ?
C75B C70B C76B . . 124.5(7) ?
C72B C71B C70B . . 120.0 ?
C72B C71B H71B . . 120.0 ?
C70B C71B H71B . . 120.0 ?
C71B C72B C73B . . 120.0 ?
C71B C72B H72B . . 120.0 ?
C73B C72B H72B . . 120.0 ?
C74B C73B C72B . . 120.0 ?
C74B C73B H73B . . 120.0 ?
C72B C73B H73B . . 120.0 ?
C73B C74B C75B . . 120.0 ?
C73B C74B H74B . . 120.0 ?
C75B C74B H74B . . 120.0 ?
C74B C75B C70B . . 120.0 ?
C74B C75B H75B . . 120.0 ?
C70B C75B H75B . . 120.0 ?
C70B C76B H76D . . 109.5 ?
C70B C76B H76E . . 109.5 ?
H76D C76B H76E . . 109.5 ?
C70B C76B H76F . . 109.5 ?
H76D C76B H76F . . 109.5 ?
H76E C76B H76F . . 109.5 ?

loop_
_geom_bond_atom_site_label_1
_geom_bond_atom_site_label_2
_geom_bond_site_symmetry_2
_geom_bond_distance
_geom_bond_publ_flag
Ti1 N2 . 1.8869(9) ?
Ti1 N1 . 1.8912(10) ?
Ti1 N3 . 1.8921(9) ?
Ti1 N4 . 2.1608(9) ?
Ti1 C13 . 2.6187(10) ?
Ti1 C25 . 2.6338(11) ?
Ti1 C1 . 2.6802(11) ?
F1 C41 . 1.3465(12) ?
N1 C1 . 1.4802(15) ?
N1 C7A . 1.4966(16) ?
N1 C7B . 1.503(5) ?
N2 C19 . 1.4714(13) ?
N2 C13 . 1.4817(13) ?
N3 C31 . 1.4721(13) ?
N3 C25 . 1.4859(15) ?
N4 C37 . 1.1472(14) ?
C1 C2 . 1.5370(15) ?
C1 C6 . 1.5407(15) ?
C1 H1 . 1.0000 ?
C2 C3 . 1.5311(19) ?
C2 H2A . 0.9900 ?
C2 H2B . 0.9900 ?
C3 C4 . 1.5325(19) ?
C3 H3A . 0.9900 ?
C3 H3B . 0.9900 ?
C4 C5 . 1.5288(19) ?
C4 H4A . 0.9900 ?
C4 H4B . 0.9900 ?
C5 C6 . 1.5252(18) ?
C5 H5A . 0.9900 ?
C5 H5B . 0.9900 ?
C6 H6A . 0.9900 ?
C6 H6B . 0.9900 ?
C7A C8A . 1.5315(19) ?
C7A C12A . 1.532(2) ?
C7A H7A . 1.0000 ?
C8A C9A . 1.529(2) ?
C8A H8AA . 0.9900 ?
C8A H8AB . 0.9900 ?
C9A C10A . 1.528(2) ?
C9A H9AA . 0.9900 ?
C9A H9AB . 0.9900 ?
C10A C11A . 1.527(2) ?
C10A H10A . 0.9900 ?
C10A H10B . 0.9900 ?
C11A C12A . 1.531(2) ?
C11A H11A . 0.9900 ?
C11A H11B . 0.9900 ?
C12A H12A . 0.9900 ?
C12A H12B . 0.9900 ?
C7B C12B . 1.516(7) ?
C7B C8B . 1.523(7) ?
C7B H7B . 1.0000 ?
C8B C9B . 1.555(8) ?
C8B H8BA . 0.9900 ?
C8B H8BB . 0.9900 ?
C9B C10B . 1.526(8) ?
C9B H9BA . 0.9900 ?
C9B H9BB . 0.9900 ?
C10B C11B . 1.505(9) ?
C10B H10C . 0.9900 ?
C10B H10D . 0.9900 ?
C11B C12B . 1.529(8) ?
C11B H11C . 0.9900 ?
C11B H11D . 0.9900 ?
C12B H12C . 0.9900 ?
C12B H12D . 0.9900 ?
C13 C18 . 1.5337(14) ?
C13 C14 . 1.5399(14) ?
C13 H13 . 1.0000 ?
C14 C15 . 1.5312(15) ?
C14 H14A . 0.9900 ?
C14 H14B . 0.9900 ?
C15 C16 . 1.5271(16) ?
C15 H15A . 0.9900 ?
C15 H15B . 0.9900 ?
C16 C17 . 1.5280(17) ?
C16 H16A . 0.9900 ?
C16 H16B . 0.9900 ?
C17 C18 . 1.5326(15) ?
C17 H17A . 0.9900 ?
C17 H17B . 0.9900 ?
C18 H18A . 0.9900 ?
C18 H18B . 0.9900 ?
C19 C20 . 1.5258(15) ?
C19 C24 . 1.5350(16) ?
C19 H19 . 1.0000 ?
C20 C21 . 1.5299(16) ?
C20 H20A . 0.9900 ?
C20 H20B . 0.9900 ?
C21 C22 . 1.5225(19) ?
C21 H21A . 0.9900 ?
C21 H21B . 0.9900 ?
C22 C23 . 1.5205(19) ?
C22 H22A . 0.9900 ?
C22 H22B . 0.9900 ?
C23 C24 . 1.5369(18) ?
C23 H23A . 0.9900 ?
C23 H23B . 0.9900 ?
C24 H24A . 0.9900 ?
C24 H24B . 0.9900 ?
C25 C30 . 1.5367(16) ?
C25 C26 . 1.5371(16) ?
C25 H25 . 1.0000 ?
C26 C27 . 1.5307(19) ?
C26 H26A . 0.9900 ?
C26 H26B . 0.9900 ?
C27 C28 . 1.522(2) ?
C27 H27A . 0.9900 ?
C27 H27B . 0.9900 ?
C28 C29 . 1.528(2) ?
C28 H28A . 0.9900 ?
C28 H28B . 0.9900 ?
C29 C30 . 1.5287(19) ?
C29 H29A . 0.9900 ?
C29 H29B . 0.9900 ?
C30 H30A . 0.9900 ?
C30 H30B . 0.9900 ?
C31 C36B . 1.416(10) ?
C31 C32B . 1.504(8) ?
C31 C36A . 1.5332(18) ?
C31 C32A . 1.535(2) ?
C31 H31A . 1.0000 ?
C31 H31 . 1.0000 ?
C32A C33A . 1.532(2) ?
C32A H32A . 0.9900 ?
C32A H32B . 0.9900 ?
C33A C34A . 1.527(3) ?
C33A H33A . 0.9900 ?
C33A H33B . 0.9900 ?
C34A C35A . 1.507(3) ?
C34A H34A . 0.9900 ?
C34A H34B . 0.9900 ?
C35A C36A . 1.525(2) ?
C35A H35A . 0.9900 ?
C35A H35B . 0.9900 ?
C36A H36A . 0.9900 ?
C36A H36B . 0.9900 ?
C32B C33B . 1.533(13) ?
C32B H32C . 0.9900 ?
C32B H32D . 0.9900 ?
C33B C34B . 1.468(16) ?
C33B H33C . 0.9900 ?
C33B H33D . 0.9900 ?
C34B C35B . 1.541(15) ?
C34B H34C . 0.9900 ?
C34B H34D . 0.9900 ?
C35B C36B . 1.561(14) ?
C35B H35C . 0.9900 ?
C35B H35D . 0.9900 ?
C36B H36C . 0.9900 ?
C36B H36D . 0.9900 ?
C37 C38 . 1.4282(14) ?
C38 C43 . 1.3949(14) ?
C38 C39 . 1.3964(15) ?
C39 C40 . 1.3828(15) ?
C39 H39 . 0.9500 ?
C40 C41 . 1.3784(16) ?
C40 H40 . 0.9500 ?
C41 C42 . 1.3810(16) ?
C42 C43 . 1.3818(16) ?
C42 H42 . 0.9500 ?
C43 H43 . 0.9500 ?
F2 C45 . 1.3464(13) ?
F3 C46 . 1.3402(14) ?
F4 C47 . 1.3417(14) ?
F5 C48 . 1.3527(14) ?
F6 C49 . 1.3598(14) ?
F7 C51 . 1.3499(12) ?
F8 C52 . 1.3489(13) ?
F9 C53 . 1.3386(13) ?
F10 C54 . 1.3485(13) ?
F11 C55 . 1.3571(13) ?
F12 C57 . 1.3559(14) ?
F13 C58 . 1.3432(16) ?
F14 C59 . 1.3450(14) ?
F15 C60 . 1.3488(16) ?
F16 C61 . 1.3506(15) ?
C44 C45 . 1.3912(16) ?
C44 C49 . 1.3941(15) ?
C44 B1 . 1.6625(17) ?
C45 C46 . 1.3887(17) ?
C46 C47 . 1.3788(18) ?
C47 C48 . 1.372(2) ?
C48 C49 . 1.3801(18) ?
C50 C55 . 1.3873(15) ?
C50 C51 . 1.3978(15) ?
C50 B1 . 1.6594(16) ?
C51 C52 . 1.3796(15) ?
C52 C53 . 1.3835(16) ?
C53 C54 . 1.3759(18) ?
C54 C55 . 1.3865(16) ?
C56 C57 . 1.3891(16) ?
C56 C61 . 1.3977(16) ?
C56 B1 . 1.6573(16) ?
C57 C58 . 1.3890(16) ?
C58 C59 . 1.374(2) ?
C59 C60 . 1.376(2) ?
C60 C61 . 1.3825(18) ?
C62 B1 . 1.6417(17) ?
C62 H62A . 0.9800 ?
C62 H62B . 0.9800 ?
C62 H62C . 0.9800 ?
C63A C68A . 1.372(6) ?
C63A C64A . 1.389(9) ?
C63A C69A . 1.483(7) ?
C64A C65A . 1.399(7) ?
C64A H64A . 0.9500 ?
C65A C66A . 1.365(7) ?
C65A H65A . 0.9500 ?
C66A C67A . 1.391(9) ?
C66A H66A . 0.9500 ?
C67A C68A . 1.361(8) ?
C67A H67A . 0.9500 ?
C68A H68A . 0.9500 ?
C69A H69A . 0.9800 ?
C69A H69B . 0.9800 ?
C69A H69C . 0.9800 ?
C63B C68B . 1.375(6) ?
C63B C64B . 1.388(7) ?
C63B C69B . 1.479(8) ?
C64B C65B . 1.410(6) ?
C64B H64B . 0.9500 ?
C65B C66B . 1.375(6) ?
C65B H65B . 0.9500 ?
C66B C67B . 1.365(6) ?
C66B H66B . 0.9500 ?
C67B C68B . 1.398(8) ?
C67B H67B . 0.9500 ?
C68B H68B . 0.9500 ?
C69B H69D . 0.9800 ?
C69B H69E . 0.9800 ?
C69B H69F . 0.9800 ?
C70 C75 . 1.378(10) ?
C70 C71 . 1.381(8) ?
C70 C76 . 1.518(9) ?
C71 C72 . 1.382(8) ?
C71 H71 . 0.9500 ?
C72 C73 . 1.405(7) ?
C72 H72 . 0.9500 ?
C73 C74 . 1.358(9) ?
C73 H73 . 0.9500 ?
C74 C75 . 1.376(11) ?
C74 H74 . 0.9500 ?
C75 H75 . 0.9500 ?
C76 H76A . 0.9800 ?
C76 H76B . 0.9800 ?
C76 H76C . 0.9800 ?
C70B C71B . 1.3900 ?
C70B C75B . 1.3900 ?
C70B C76B . 1.564(16) ?
C71B C72B . 1.3900 ?
C71B H71B . 0.9500 ?
C72B C73B . 1.3900 ?
C72B H72B . 0.9500 ?
C73B C74B . 1.3900 ?
C73B H73B . 0.9500 ?
C74B C75B . 1.3900 ?
C74B H74B . 0.9500 ?
C75B H75B . 0.9500 ?
C76B H76D . 0.9800 ?
C76B H76E . 0.9800 ?
C76B H76F . 0.9800 ?

loop_
_geom_hbond_atom_site_label_D
_geom_hbond_atom_site_label_H
_geom_hbond_atom_site_label_A
_geom_hbond_site_symmetry_A
_geom_hbond_distance_DH
_geom_hbond_distance_HA
_geom_hbond_distance_DA
_geom_hbond_angle_DHA
_geom_hbond_publ_flag
C62 H62A F6 . 0.98 2.35 2.9753(17) 121.2 yes
C62 H62C F16 . 0.98 2.38 2.9931(16) 120.2 yes
C9A H9AB F2 1_655 0.99 2.53 3.1938(17) 124.2 yes
C71B H71B F14 1_655 0.95 2.58 3.176(5) 121.4 yes
C17 H17B F4 2_666 0.99 2.50 3.2834(15) 136.3 yes
C34A H34A F16 . 0.99 2.45 3.296(2) 143.0 yes
C43 H43 F8 1_645 0.95 2.55 3.2229(13) 127.8 yes
C75 H75 F14 2_575 0.95 2.47 3.212(6) 135.3 yes
C39 H39 F11 1_545 0.95 2.47 3.3904(13) 162.7 yes
C40 H40 F6 1_545 0.95 2.43 3.3413(13) 160.3 yes
C66B H66B F11 1_645 0.95 2.49 3.372(4) 153.6 yes
C5 H5B F10 1_545 0.99 2.52 3.4028(14) 148.9 yes
C16 H16B F9 1_645 0.99 2.56 3.4280(14) 146.6 yes

loop_
_geom_torsion_atom_site_label_1
_geom_torsion_atom_site_label_2
_geom_torsion_atom_site_label_3
_geom_torsion_atom_site_label_4
_geom_torsion_site_symmetry_1
_geom_torsion_site_symmetry_2
_geom_torsion_site_symmetry_3
_geom_torsion_site_symmetry_4
_geom_torsion
_geom_torsion_publ_flag
N2 Ti1 N1 C1 . . . . -163.35(6) ?
N3 Ti1 N1 C1 . . . . 70.99(7) ?
N4 Ti1 N1 C1 . . . . -43.28(7) ?
C13 Ti1 N1 C1 . . . . -130.07(6) ?
C25 Ti1 N1 C1 . . . . 55.24(10) ?
N2 Ti1 N1 C7A . . . . 5.40(14) ?
N3 Ti1 N1 C7A . . . . -120.26(13) ?
N4 Ti1 N1 C7A . . . . 125.47(13) ?
C13 Ti1 N1 C7A . . . . 38.68(13) ?
C25 Ti1 N1 C7A . . . . -136.01(12) ?
C1 Ti1 N1 C7A . . . . 168.75(17) ?
N2 Ti1 N1 C7B . . . . 21.1(2) ?
N3 Ti1 N1 C7B . . . . -104.60(19) ?
N4 Ti1 N1 C7B . . . . 141.13(19) ?
C13 Ti1 N1 C7B . . . . 54.34(19) ?
C25 Ti1 N1 C7B . . . . -120.4(2) ?
C1 Ti1 N1 C7B . . . . -175.6(2) ?
N1 Ti1 N2 C19 . . . . -98.56(12) ?
N3 Ti1 N2 C19 . . . . 28.29(13) ?
N4 Ti1 N2 C19 . . . . 144.67(11) ?
C13 Ti1 N2 C19 . . . . -175.81(15) ?
C25 Ti1 N2 C19 . . . . 60.26(12) ?
C1 Ti1 N2 C19 . . . . -112.40(11) ?
N1 Ti1 N2 C13 . . . . 77.25(7) ?
N3 Ti1 N2 C13 . . . . -155.90(6) ?
N4 Ti1 N2 C13 . . . . -39.52(7) ?
C25 Ti1 N2 C13 . . . . -123.92(6) ?
C1 Ti1 N2 C13 . . . . 63.42(8) ?
N2 Ti1 N3 C31 . . . . -111.07(12) ?
N1 Ti1 N3 C31 . . . . 13.69(13) ?
N4 Ti1 N3 C31 . . . . 128.65(12) ?
C13 Ti1 N3 C31 . . . . -132.13(11) ?
C25 Ti1 N3 C31 . . . . 177.33(16) ?
C1 Ti1 N3 C31 . . . . 44.58(13) ?
N2 Ti1 N3 C25 . . . . 71.60(7) ?
N1 Ti1 N3 C25 . . . . -163.64(6) ?
N4 Ti1 N3 C25 . . . . -48.68(7) ?
C13 Ti1 N3 C25 . . . . 50.54(9) ?
C1 Ti1 N3 C25 . . . . -132.75(6) ?
C7A N1 C1 C2 . . . . 57.47(12) ?
C7B N1 C1 C2 . . . . 44.1(3) ?
Ti1 N1 C1 C2 . . . . -129.83(8) ?
C7A N1 C1 C6 . . . . -70.28(11) ?
C7B N1 C1 C6 . . . . -83.6(3) ?
Ti1 N1 C1 C6 . . . . 102.43(8) ?
C7A N1 C1 Ti1 . . . . -172.71(11) ?
C7B N1 C1 Ti1 . . . . 173.9(3) ?
N1 C1 C2 C3 . . . . 172.23(9) ?
C6 C1 C2 C3 . . . . -57.87(12) ?
Ti1 C1 C2 C3 . . . . 123.94(10) ?
C1 C2 C3 C4 . . . . 56.57(13) ?
C2 C3 C4 C5 . . . . -54.83(15) ?
C3 C4 C5 C6 . . . . 54.97(14) ?
C4 C5 C6 C1 . . . . -57.95(12) ?
N1 C1 C6 C5 . . . . -169.71(9) ?
C2 C1 C6 C5 . . . . 59.22(12) ?
Ti1 C1 C6 C5 . . . . -122.18(9) ?
C1 N1 C7A C8A . . . . 93.63(12) ?
Ti1 N1 C7A C8A . . . . -74.64(17) ?
C1 N1 C7A C12A . . . . -143.00(10) ?
Ti1 N1 C7A C12A . . . . 48.73(17) ?
N1 C7A C8A C9A . . . . -176.89(11) ?
C12A C7A C8A C9A . . . . 59.79(15) ?
C7A C8A C9A C10A . . . . -58.39(16) ?
C8A C9A C10A C11A . . . . 55.09(17) ?
C9A C10A C11A C12A . . . . -53.50(18) ?
C10A C11A C12A C7A . . . . 55.42(18) ?
N1 C7A C12A C11A . . . . 175.32(11) ?
C8A C7A C12A C11A . . . . -58.38(16) ?
C1 N1 C7B C12B . . . . -70.1(5) ?
Ti1 N1 C7B C12B . . . . 103.4(4) ?
C1 N1 C7B C8B . . . . 53.7(4) ?
Ti1 N1 C7B C8B . . . . -132.8(3) ?
N1 C7B C8B C9B . . . . 177.0(4) ?
C12B C7B C8B C9B . . . . -57.6(5) ?
C7B C8B C9B C10B . . . . 54.3(6) ?
C8B C9B C10B C11B . . . . -55.4(6) ?
C9B C10B C11B C12B . . . . 56.8(6) ?
N1 C7B C12B C11B . . . . 179.9(4) ?
C8B C7B C12B C11B . . . . 58.9(5) ?
C10B C11B C12B C7B . . . . -57.0(6) ?
C19 N2 C13 C18 . . . . 41.17(13) ?
Ti1 N2 C13 C18 . . . . -135.80(8) ?
C19 N2 C13 C14 . . . . -87.03(11) ?
Ti1 N2 C13 C14 . . . . 96.00(8) ?
C19 N2 C13 Ti1 . . . . 176.97(11) ?
N2 C13 C14 C15 . . . . -167.02(8) ?
C18 C13 C14 C15 . . . . 61.83(11) ?
Ti1 C13 C14 C15 . . . . -117.96(8) ?
C13 C14 C15 C16 . . . . -58.63(12) ?
C14 C15 C16 C17 . . . . 52.97(14) ?
C15 C16 C17 C18 . . . . -50.98(14) ?
C16 C17 C18 C13 . . . . 54.19(13) ?
N2 C13 C18 C17 . . . . 169.59(9) ?
C14 C13 C18 C17 . . . . -59.24(11) ?
Ti1 C13 C18 C17 . . . . 120.47(10) ?
C13 N2 C19 C20 . . . . -159.47(9) ?
Ti1 N2 C19 C20 . . . . 15.87(16) ?
C13 N2 C19 C24 . . . . 75.93(11) ?
Ti1 N2 C19 C24 . . . . -108.72(12) ?
N2 C19 C20 C21 . . . . 178.77(9) ?
C24 C19 C20 C21 . . . . -55.08(12) ?
C19 C20 C21 C22 . . . . 56.96(13) ?
C20 C21 C22 C23 . . . . -57.11(14) ?
C21 C22 C23 C24 . . . . 56.54(16) ?
N2 C19 C24 C23 . . . . 177.70(9) ?
C20 C19 C24 C23 . . . . 53.62(13) ?
C22 C23 C24 C19 . . . . -54.90(15) ?
C31 N3 C25 C30 . . . . -71.73(12) ?
Ti1 N3 C25 C30 . . . . 106.47(8) ?
C31 N3 C25 C26 . . . . 56.59(12) ?
Ti1 N3 C25 C26 . . . . -125.22(8) ?
C31 N3 C25 Ti1 . . . . -178.20(11) ?
N3 C25 C26 C27 . . . . 170.62(10) ?
C30 C25 C26 C27 . . . . -58.79(13) ?
Ti1 C25 C26 C27 . . . . 119.21(11) ?
C25 C26 C27 C28 . . . . 56.33(15) ?
C26 C27 C28 C29 . . . . -53.89(17) ?
C27 C28 C29 C30 . . . . 54.14(17) ?
C28 C29 C30 C25 . . . . -57.47(15) ?
N3 C25 C30 C29 . . . . -168.38(10) ?
C26 C25 C30 C29 . . . . 59.79(13) ?
Ti1 C25 C30 C29 . . . . -118.54(10) ?
C25 N3 C31 C36B . . . . 122.9(5) ?
Ti1 N3 C31 C36B . . . . -54.2(5) ?
C25 N3 C31 C32B . . . . -107.3(4) ?
Ti1 N3 C31 C32B . . . . 75.7(4) ?
C25 N3 C31 C36A . . . . 88.91(13) ?
Ti1 N3 C31 C36A . . . . -88.19(15) ?
C25 N3 C31 C32A . . . . -148.66(12) ?
Ti1 N3 C31 C32A . . . . 34.25(18) ?
N3 C31 C32A C33A . . . . 175.77(15) ?
C36A C31 C32A C33A . . . . -58.4(2) ?
C31 C32A C33A C34A . . . . 56.2(3) ?
C32A C33A C34A C35A . . . . -53.3(3) ?
C33A C34A C35A C36A . . . . 54.5(2) ?
C34A C35A C36A C31 . . . . -58.33(18) ?
N3 C31 C36A C35A . . . . -176.97(12) ?
C32A C31 C36A C35A . . . . 59.13(16) ?
C36B C31 C32B C33B . . . . -51.7(9) ?
N3 C31 C32B C33B . . . . -179.6(6) ?
C31 C32B C33B C34B . . . . 55.8(10) ?
C32B C33B C34B C35B . . . . -60.0(11) ?
C33B C34B C35B C36B . . . . 56.4(11) ?
N3 C31 C36B C35B . . . . 179.2(7) ?
C32B C31 C36B C35B . . . . 49.9(10) ?
C34B C35B C36B C31 . . . . -50.7(11) ?
C43 C38 C39 C40 . . . . 1.09(17) ?
C37 C38 C39 C40 . . . . -177.54(11) ?
C38 C39 C40 C41 . . . . 0.13(17) ?
C39 C40 C41 F1 . . . . 178.23(10) ?
C39 C40 C41 C42 . . . . -1.09(19) ?
F1 C41 C42 C43 . . . . -178.53(11) ?
C40 C41 C42 C43 . . . . 0.8(2) ?
C41 C42 C43 C38 . . . . 0.5(2) ?
C39 C38 C43 C42 . . . . -1.39(19) ?
C37 C38 C43 C42 . . . . 177.24(12) ?
C49 C44 C45 F2 . . . . 177.74(10) ?
B1 C44 C45 F2 . . . . 2.28(17) ?
C49 C44 C45 C46 . . . . -0.48(16) ?
B1 C44 C45 C46 . . . . -175.93(11) ?
F2 C45 C46 F3 . . . . 1.49(16) ?
C44 C45 C46 F3 . . . . 179.79(10) ?
F2 C45 C46 C47 . . . . -178.49(10) ?
C44 C45 C46 C47 . . . . -0.19(18) ?
F3 C46 C47 F4 . . . . 0.44(17) ?
C45 C46 C47 F4 . . . . -179.58(10) ?
F3 C46 C47 C48 . . . . -179.43(11) ?
C45 C46 C47 C48 . . . . 0.55(17) ?
F4 C47 C48 F5 . . . . 0.04(18) ?
C46 C47 C48 F5 . . . . 179.90(11) ?
F4 C47 C48 C49 . . . . 179.92(11) ?
C46 C47 C48 C49 . . . . -0.21(18) ?
F5 C48 C49 F6 . . . . -2.23(17) ?
C47 C48 C49 F6 . . . . 177.89(11) ?
F5 C48 C49 C44 . . . . 179.35(11) ?
C47 C48 C49 C44 . . . . -0.53(19) ?
C45 C44 C49 F6 . . . . -177.51(10) ?
B1 C44 C49 F6 . . . . -1.66(16) ?
C45 C44 C49 C48 . . . . 0.84(17) ?
B1 C44 C49 C48 . . . . 176.69(11) ?
C55 C50 C51 F7 . . . . 176.95(9) ?
B1 C50 C51 F7 . . . . -6.44(15) ?
C55 C50 C51 C52 . . . . -0.84(15) ?
B1 C50 C51 C52 . . . . 175.77(10) ?
F7 C51 C52 F8 . . . . 0.74(14) ?
C50 C51 C52 F8 . . . . 178.61(10) ?
F7 C51 C52 C53 . . . . -178.01(9) ?
C50 C51 C52 C53 . . . . -0.15(16) ?
F8 C52 C53 F9 . . . . 2.71(15) ?
C51 C52 C53 F9 . . . . -178.52(9) ?
F8 C52 C53 C54 . . . . -177.42(9) ?
C51 C52 C53 C54 . . . . 1.35(16) ?
F9 C53 C54 F10 . . . . -1.28(16) ?
C52 C53 C54 F10 . . . . 178.85(9) ?
F9 C53 C54 C55 . . . . 178.36(10) ?
C52 C53 C54 C55 . . . . -1.51(16) ?
F10 C54 C55 F11 . . . . 0.06(15) ?
C53 C54 C55 F11 . . . . -179.57(10) ?
F10 C54 C55 C50 . . . . -179.88(10) ?
C53 C54 C55 C50 . . . . 0.48(17) ?
C51 C50 C55 F11 . . . . -179.27(9) ?
B1 C50 C55 F11 . . . . 4.39(17) ?
C51 C50 C55 C54 . . . . 0.67(16) ?
B1 C50 C55 C54 . . . . -175.67(10) ?
C61 C56 C57 F12 . . . . 178.88(10) ?
B1 C56 C57 F12 . . . . -8.89(18) ?
C61 C56 C57 C58 . . . . -1.40(17) ?
B1 C56 C57 C58 . . . . 170.84(11) ?
F12 C57 C58 F13 . . . . -1.23(17) ?
C56 C57 C58 F13 . . . . 179.03(11) ?
F12 C57 C58 C59 . . . . 179.03(11) ?
C56 C57 C58 C59 . . . . -0.71(19) ?
F13 C58 C59 F14 . . . . 0.99(19) ?
C57 C58 C59 F14 . . . . -179.26(11) ?
F13 C58 C59 C60 . . . . -177.97(12) ?
C57 C58 C59 C60 . . . . 1.77(19) ?
F14 C59 C60 F15 . . . . 0.0(2) ?
C58 C59 C60 F15 . . . . 178.92(12) ?
F14 C59 C60 C61 . . . . -179.60(12) ?
C58 C59 C60 C61 . . . . -0.6(2) ?
F15 C60 C61 F16 . . . . -2.17(18) ?
C59 C60 C61 F16 . . . . 177.37(12) ?
F15 C60 C61 C56 . . . . 178.73(12) ?
C59 C60 C61 C56 . . . . -1.7(2) ?
C57 C56 C61 F16 . . . . -176.43(11) ?
B1 C56 C61 F16 . . . . 10.61(17) ?
C57 C56 C61 C60 . . . . 2.62(18) ?
B1 C56 C61 C60 . . . . -170.33(12) ?
C57 C56 B1 C62 . . . . -116.23(13) ?
C61 C56 B1 C62 . . . . 55.55(14) ?
C57 C56 B1 C50 . . . . 8.24(16) ?
C61 C56 B1 C50 . . . . -179.98(10) ?
C57 C56 B1 C44 . . . . 123.52(12) ?
C61 C56 B1 C44 . . . . -64.70(13) ?
C55 C50 B1 C62 . . . . 2.65(16) ?
C51 C50 B1 C62 . . . . -173.45(10) ?
C55 C50 B1 C56 . . . . -117.09(11) ?
C51 C50 B1 C56 . . . . 66.81(13) ?
C55 C50 B1 C44 . . . . 120.82(11) ?
C51 C50 B1 C44 . . . . -55.28(12) ?
C45 C44 B1 C62 . . . . -127.63(12) ?
C49 C44 B1 C62 . . . . 57.19(13) ?
C45 C44 B1 C56 . . . . -9.25(16) ?
C49 C44 B1 C56 . . . . 175.57(10) ?
C45 C44 B1 C50 . . . . 110.84(12) ?
C49 C44 B1 C50 . . . . -64.34(12) ?
C68A C63A C64A C65A . . . . -0.1(9) ?
C69A C63A C64A C65A . . . . -179.4(6) ?
C63A C64A C65A C66A . . . . -0.4(10) ?
C64A C65A C66A C67A . . . . -0.4(9) ?
C65A C66A C67A C68A . . . . 1.7(10) ?
C66A C67A C68A C63A . . . . -2.3(11) ?
C64A C63A C68A C67A . . . . 1.5(9) ?
C69A C63A C68A C67A . . . . -179.3(6) ?
C68B C63B C64B C65B . . . . -0.7(7) ?
C69B C63B C64B C65B . . . . -179.2(5) ?
C63B C64B C65B C66B . . . . 0.4(7) ?
C64B C65B C66B C67B . . . . 0.0(6) ?
C65B C66B C67B C68B . . . . 0.1(7) ?
C64B C63B C68B C67B . . . . 0.8(6) ?
C69B C63B C68B C67B . . . . 179.2(5) ?
C66B C67B C68B C63B . . . . -0.4(7) ?
C75 C70 C71 C72 . . . . 2.3(8) ?
C76 C70 C71 C72 . . . . 179.2(6) ?
C70 C71 C72 C73 . . . . -0.9(8) ?
C71 C72 C73 C74 . . . . 0.9(8) ?
C72 C73 C74 C75 . . . . -2.5(9) ?
C73 C74 C75 C70 . . . . 3.9(10) ?
C71 C70 C75 C74 . . . . -3.8(9) ?
C76 C70 C75 C74 . . . . 179.3(6) ?
C75B C70B C71B C72B . . . . 0.0 ?
C76B C70B C71B C72B . . . . -175.8(8) ?
C70B C71B C72B C73B . . . . 0.0 ?
C71B C72B C73B C74B . . . . 0.0 ?
C72B C73B C74B C75B . . . . 0.0 ?
C73B C74B C75B C70B . . . . 0.0 ?
C71B C70B C75B C74B . . . . 0.0 ?
C76B C70B C75B C74B . . . . 175.4(9) ?

_cod_database_fobs_code 2244146
